data_7206238
loop_
_publ_author_name
'SeethaLekshmi, Sunil'
'Guru Row, T. N.'

_publ_section_title
;
 Propensity of formation of zipper architecture vs. Lincoln log
 arrangement in solvated molecular complexes of melamine with
 hydroxybenzoic acids
;
_journal_issue 15
_journal_name_full CrystEngComm
_journal_page_first 4886
_journal_paper_doi 10.1039/c1ce05179b
_journal_volume 13
_journal_year 2011
_chemical_formula_moiety 'C3 H7 N6, C7 H5 O3, 2(H2 O)'
_chemical_formula_sum 'C10 H16 N6 O5'
_chemical_formula_weight 300.29
_chemical_name_systematic
;
?
;
_space_group_IT_number 2
_symmetry_cell_setting triclinic
_symmetry_space_group_name_Hall '-P 1'
_symmetry_space_group_name_H-M 'P -1'
_atom_sites_solution_hydrogens geom
_atom_sites_solution_primary direct
_atom_sites_solution_secondary difmap
_audit_creation_method SHELXL-97
_cell_angle_alpha 87.120(5)
_cell_angle_beta 85.510(5)
_cell_angle_gamma 82.630(5)
_cell_formula_units_Z 4
_cell_length_a 7.5710
_cell_length_b 10.8570(10)
_cell_length_c 16.4770(10)
_cell_measurement_reflns_used 784
_cell_measurement_temperature 298(2)
_cell_measurement_theta_max 29.6476
_cell_measurement_theta_min 2.3451
_cell_volume 1337.96(15)
_computing_cell_refinement 'CrysAlisPro CCD (Oxford Diffraction, 2009)'
_computing_data_collection 'CrysAlisPro CCD (Oxford Diffraction, 2009)'
_computing_data_reduction 'CrysAlisPro RED (Oxford Diffraction, 2009)'
_computing_molecular_graphics 'XP Suite SHELXTL'
_computing_structure_refinement 'SHELXTL (Sheldrick, 1997)'
_computing_structure_solution 'SHELXTL (Sheldrick, 1990)'
_diffrn_ambient_temperature 298(2)
_diffrn_measured_fraction_theta_full 1.000
_diffrn_measured_fraction_theta_max 1.000
_diffrn_measurement_device_type 'Oxford Xcalibur,Eos(Nova) CCD detector'
_diffrn_measurement_method '\w scan'
_diffrn_radiation_monochromator graphite
_diffrn_radiation_source 'Enhance (Mo) X-ray Source'
_diffrn_radiation_type MoK\a
_diffrn_radiation_wavelength 0.71073
_diffrn_reflns_av_R_equivalents 0.0560
_diffrn_reflns_av_sigmaI/netI 0.0528
_diffrn_reflns_limit_h_max 9
_diffrn_reflns_limit_h_min -9
_diffrn_reflns_limit_k_max 13
_diffrn_reflns_limit_k_min -13
_diffrn_reflns_limit_l_max 19
_diffrn_reflns_limit_l_min -19
_diffrn_reflns_number 25272
_diffrn_reflns_theta_full 25.23
_diffrn_reflns_theta_max 25.23
_diffrn_reflns_theta_min 2.22
_exptl_absorpt_coefficient_mu 0.121
_exptl_absorpt_correction_T_max 0.9880
_exptl_absorpt_correction_T_min 0.9809
_exptl_absorpt_correction_type multi-scan
_exptl_absorpt_process_details 'CrysAlis RED (Oxford Diffraction,2009)'
_exptl_crystal_colour Colorless
_exptl_crystal_density_diffrn 1.491
_exptl_crystal_density_method 'not measured'
_exptl_crystal_description Needle
_exptl_crystal_F_000 632
_exptl_crystal_size_max 0.16
_exptl_crystal_size_mid 0.11
_exptl_crystal_size_min 0.10
_refine_diff_density_max 0.195
_refine_diff_density_min -0.258
_refine_diff_density_rms 0.055
_refine_ls_extinction_method SHELXL
_refine_ls_goodness_of_fit_ref 0.944
_refine_ls_hydrogen_treatment constr
_refine_ls_matrix_type full
_refine_ls_number_parameters 379
_refine_ls_number_reflns 4818
_refine_ls_number_restraints 2
_refine_ls_restrained_S_all 0.957
_refine_ls_R_factor_all 0.0837
_refine_ls_R_factor_gt 0.0459
_refine_ls_shift/su_max 0.000
_refine_ls_shift/su_mean 0.000
_refine_ls_structure_factor_coef Fsqd
_refine_ls_weighting_details 'calc w=1/[\s^2^(Fo^2^)+(0.0550P)^2^+0.0000P] where P=(Fo^2^+2Fc^2^)/3'
_refine_ls_weighting_scheme calc
_refine_ls_wR_factor_gt 0.1032
_refine_ls_wR_factor_ref 0.1119
_reflns_number_gt 2815
_reflns_number_total 4818
_reflns_threshold_expression >2sigma(I)
_cod_data_source_file c1ce05179b.txt
_cod_data_source_block 6
_cod_depositor_comments
;
The following automatic conversions were performed:

'_symmetry_cell_setting' value 'Triclinic' changed to 'triclinic'
according to /home/saulius/struct/CIF-dictionaries/cif_core.dic
dictionary named 'cif_core.dic' version 2.4.1 from
2010-06-29.

'_exptl_absorpt_correction_type' value 'Multi-scan'
changed to 'multi-scan' according to
/home/saulius/struct/CIF-dictionaries/cif_core.dic dictionary named
'cif_core.dic' version 2.4.1 from 2010-06-29.

Automatic conversion script
Id: cif_fix_values 1715 2011-07-08 13:25:40Z adriana 
;
_cod_original_sg_symbol_H-M P-1
_cod_database_code 7206238

loop_
_symmetry_equiv_pos_as_xyz
'x, y, z'
'-x, -y, -z'

loop_
_atom_site_label
_atom_site_type_symbol
_atom_site_fract_x
_atom_site_fract_y
_atom_site_fract_z
_atom_site_U_iso_or_equiv
_atom_site_adp_type
_atom_site_occupancy
_atom_site_symmetry_multiplicity
_atom_site_calc_flag
_atom_site_refinement_flags
_atom_site_disorder_assembly
_atom_site_disorder_group
N31 N 0.3446(2) 0.41244(17) 0.09539(11) 0.0430(5) Uani 1 1 d . . .
H31B H 0.2842 0.4752 0.0723 0.052 Uiso 1 1 d R . .
H31A H 0.3495 0.4082 0.1474 0.052 Uiso 1 1 d R . .
N32 N 0.4256(2) 0.32586(15) -0.02888(11) 0.0326(4) Uani 1 1 d . . .
N33 N 0.5145(3) 0.22868(17) -0.14654(11) 0.0474(6) Uani 1 1 d . . .
H34B H 0.4552 0.2898 -0.1718 0.057 Uiso 1 1 d R . .
H33B H 0.5714 0.1682 -0.1734 0.057 Uiso 1 1 d R . .
N34 N 0.6137(2) 0.12899(15) -0.03080(10) 0.0328(5) Uani 1 1 d . . .
N35 N 0.6985(2) 0.03944(16) 0.09180(11) 0.0386(5) Uani 1 1 d . . .
H45A H 0.7574 -0.0226 0.0672 0.046 Uiso 1 1 d R . .
H45B H 0.6961 0.0418 0.1440 0.046 Uiso 1 1 d R . .
N36 N 0.5224(2) 0.22646(16) 0.09226(10) 0.0325(4) Uani 1 1 d D . .
H36 H 0.5202 0.2168 0.1559 0.039 Uiso 1 1 d RD . .
C31 C 0.4298(3) 0.32250(19) 0.05098(13) 0.0313(5) Uani 1 1 d . . .
C33 C 0.5181(3) 0.22771(19) -0.06712(13) 0.0304(5) Uani 1 1 d . . .
C35 C 0.6116(3) 0.13086(19) 0.04960(13) 0.0294(5) Uani 1 1 d . . .
N41 N 0.7951(2) 0.45794(16) 0.10648(11) 0.0412(5) Uani 1 1 d . . .
H41B H 0.7386 0.5207 0.0816 0.049 Uiso 1 1 d R . .
H41A H 0.7948 0.4553 0.1587 0.049 Uiso 1 1 d R . .
N42 N 0.8847(2) 0.36853(15) -0.01566(10) 0.0324(4) Uani 1 1 d . . .
N43 N 0.9901(2) 0.26900(17) -0.13183(11) 0.0443(5) Uani 1 1 d . . .
H43B H 1.0507 0.2080 -0.1569 0.053 Uiso 1 1 d R . .
H43A H 0.9353 0.3298 -0.1591 0.053 Uiso 1 1 d R . .
N44 N 1.0708(2) 0.17068(16) -0.01309(10) 0.0328(4) Uani 1 1 d . . .
N45 N 1.1458(2) 0.08343(17) 0.11165(11) 0.0438(5) Uani 1 1 d . . .
H26A H 1.2082 0.0215 0.0883 0.053 Uiso 1 1 d R . .
H26B H 1.1383 0.0866 0.1639 0.053 Uiso 1 1 d R . .
N46 N 0.9675(2) 0.26973(16) 0.10815(10) 0.0344(5) Uani 1 1 d D . .
H46 H 0.9585 0.2758 0.1700 0.041 Uiso 1 1 d RD . .
C41 C 0.8825(3) 0.36629(19) 0.06467(13) 0.0296(5) Uani 1 1 d . . .
C43 C 0.9813(3) 0.26939(19) -0.05195(13) 0.0312(5) Uani 1 1 d . . .
C45 C 1.0619(3) 0.17311(19) 0.06739(13) 0.0313(5) Uani 1 1 d . . .
O14 O 1.0186(2) 0.26473(15) 0.64710(9) 0.0620(5) Uani 1 1 d . . .
H14 H 0.9535 0.3351 0.6638 0.093 Uiso 1 1 d R . .
O17A O 0.9534(2) 0.31117(14) 0.26445(9) 0.0490(5) Uani 1 1 d . . .
O17B O 1.0456(2) 0.11000(14) 0.28191(9) 0.0482(5) Uani 1 1 d . . .
C11 C 1.0019(3) 0.23243(19) 0.39850(13) 0.0321(5) Uani 1 1 d . . .
C12 C 1.0792(3) 0.1365(2) 0.44791(13) 0.0386(6) Uani 1 1 d . . .
H12 H 1.1297 0.0626 0.4247 0.046 Uiso 1 1 calc R . .
C13 C 1.0829(3) 0.1483(2) 0.53022(14) 0.0458(6) Uani 1 1 d . . .
H13 H 1.1356 0.0829 0.5623 0.055 Uiso 1 1 calc R . .
C14 C 1.0081(3) 0.2576(2) 0.56557(13) 0.0372(6) Uani 1 1 d . . .
C15 C 0.9287(3) 0.3537(2) 0.51748(13) 0.0386(6) Uani 1 1 d . . .
H15 H 0.8769 0.4271 0.5410 0.046 Uiso 1 1 calc R . .
C16 C 0.9262(3) 0.34132(19) 0.43535(13) 0.0361(6) Uani 1 1 d . . .
H16 H 0.8729 0.4068 0.4036 0.043 Uiso 1 1 calc R . .
C17 C 1.0006(3) 0.2171(2) 0.30934(13) 0.0362(6) Uani 1 1 d . . .
O24 O 0.4989(2) 0.23943(15) 0.63302(9) 0.0579(5) Uani 1 1 d . . .
H24 H 0.5499 0.1694 0.6539 0.087 Uiso 1 1 d R . .
O27A O 0.4404(2) 0.38646(14) 0.25993(9) 0.0490(5) Uani 1 1 d . . .
O27B O 0.5284(2) 0.18473(14) 0.25052(9) 0.0510(5) Uani 1 1 d . . .
C21 C 0.4943(3) 0.26668(19) 0.38164(13) 0.0315(5) Uani 1 1 d . . .
C22 C 0.5698(3) 0.1579(2) 0.42021(13) 0.0344(6) Uani 1 1 d . . .
H22 H 0.6184 0.0911 0.3890 0.041 Uiso 1 1 calc R . .
C23 C 0.5741(3) 0.1471(2) 0.50301(13) 0.0366(6) Uani 1 1 d . . .
H23 H 0.6269 0.0739 0.5275 0.044 Uiso 1 1 calc R . .
C24 C 0.5004(3) 0.2445(2) 0.55052(13) 0.0356(6) Uani 1 1 d . . .
C25 C 0.4251(3) 0.3538(2) 0.51324(14) 0.0422(6) Uani 1 1 d . . .
H25 H 0.3760 0.4201 0.5448 0.051 Uiso 1 1 calc R . .
C26 C 0.4226(3) 0.3647(2) 0.43054(13) 0.0387(6) Uani 1 1 d . . .
H26 H 0.3721 0.4387 0.4063 0.046 Uiso 1 1 calc R . .
C27 C 0.4879(3) 0.2794(2) 0.29213(14) 0.0371(6) Uani 1 1 d . . .
O91 O 0.3412(2) 0.42455(15) -0.25912(10) 0.0604(5) Uani 1 1 d . . .
H91A H 0.4253 0.4834 -0.2641 0.091 Uiso 1 1 d R . .
H91B H 0.3628 0.3811 -0.2944 0.091 Uiso 1 1 d R . .
O93 O 0.1108(2) 0.53430(14) 0.26968(9) 0.0497(5) Uani 1 1 d . . .
H93B H 0.0375 0.4824 0.2692 0.075 Uiso 1 1 d R . .
H93A H 0.2180 0.4956 0.2722 0.075 Uiso 1 1 d R . .
O90 O 0.8250(2) -0.07150(15) 0.24744(9) 0.0593(5) Uani 1 1 d . . .
H92A H 0.8443 -0.1270 0.2847 0.089 Uiso 1 1 d R . .
H90A H 0.8865 -0.0149 0.2636 0.089 Uiso 1 1 d R . .
O92 O 0.3718(2) -0.03815(14) 0.28097(9) 0.0496(5) Uani 1 1 d . . .
H92B H 0.2616 0.0035 0.2872 0.074 Uiso 1 1 d R . .
H0AA H 0.4448 0.0157 0.2764 0.074 Uiso 1 1 d R . .

loop_
_atom_site_aniso_label
_atom_site_aniso_U_11
_atom_site_aniso_U_22
_atom_site_aniso_U_33
_atom_site_aniso_U_23
_atom_site_aniso_U_13
_atom_site_aniso_U_12
N31 0.0547(13) 0.0364(12) 0.0328(11) -0.0046(9) -0.0035(9) 0.0147(10)
N32 0.0397(12) 0.0271(10) 0.0298(11) -0.0001(8) -0.0050(9) 0.0015(9)
N33 0.0713(15) 0.0372(12) 0.0281(12) -0.0027(9) -0.0088(10) 0.0181(10)
N34 0.0401(12) 0.0280(10) 0.0290(11) -0.0003(8) -0.0059(8) 0.0024(9)
N35 0.0491(13) 0.0321(11) 0.0317(11) -0.0023(9) -0.0065(9) 0.0080(9)
N36 0.0385(11) 0.0293(10) 0.0277(10) -0.0023(8) -0.0029(8) 0.0043(9)
C31 0.0324(13) 0.0268(12) 0.0343(14) 0.0021(10) -0.0046(10) -0.0021(10)
C33 0.0354(13) 0.0257(12) 0.0297(14) 0.0016(10) -0.0046(10) -0.0020(10)
C35 0.0309(13) 0.0239(12) 0.0336(14) 0.0002(10) -0.0045(10) -0.0031(10)
N41 0.0537(13) 0.0335(11) 0.0327(11) -0.0021(9) -0.0055(9) 0.0105(9)
N42 0.0390(11) 0.0278(10) 0.0285(11) -0.0011(8) -0.0038(8) 0.0042(9)
N43 0.0632(14) 0.0372(12) 0.0266(12) -0.0021(9) -0.0027(9) 0.0166(10)
N44 0.0400(12) 0.0277(10) 0.0290(11) -0.0017(8) -0.0023(9) 0.0022(9)
N45 0.0553(13) 0.0383(12) 0.0330(11) -0.0015(9) -0.0102(10) 0.0164(10)
N46 0.0419(12) 0.0316(11) 0.0273(10) -0.0025(8) -0.0051(9) 0.0064(9)
C41 0.0311(13) 0.0240(12) 0.0336(14) -0.0022(10) -0.0045(10) -0.0015(10)
C43 0.0344(14) 0.0281(13) 0.0304(14) -0.0002(10) -0.0035(10) -0.0006(11)
C45 0.0327(13) 0.0254(12) 0.0351(14) -0.0031(10) -0.0035(10) -0.0003(10)
O14 0.0979(15) 0.0489(11) 0.0322(10) -0.0050(8) -0.0145(9) 0.0249(10)
O17A 0.0749(13) 0.0365(10) 0.0325(9) -0.0011(7) -0.0127(8) 0.0104(9)
O17B 0.0684(12) 0.0363(10) 0.0375(10) -0.0095(8) -0.0103(8) 0.0097(9)
C11 0.0334(13) 0.0296(12) 0.0321(13) -0.0019(10) -0.0028(10) 0.0015(10)
C12 0.0491(16) 0.0301(13) 0.0335(14) -0.0054(10) -0.0061(11) 0.0104(11)
C13 0.0611(17) 0.0336(14) 0.0382(15) 0.0022(11) -0.0113(12) 0.0146(12)
C14 0.0484(15) 0.0327(13) 0.0281(14) -0.0029(10) -0.0040(11) 0.0054(11)
C15 0.0468(15) 0.0292(13) 0.0363(15) -0.0051(10) 0.0001(11) 0.0083(11)
C16 0.0414(14) 0.0284(13) 0.0355(14) 0.0020(10) -0.0049(11) 0.0071(11)
C17 0.0399(15) 0.0324(14) 0.0348(14) -0.0044(11) -0.0055(11) 0.0043(11)
O24 0.0923(14) 0.0455(11) 0.0291(10) -0.0023(8) -0.0075(9) 0.0199(10)
O27A 0.0721(12) 0.0365(10) 0.0343(10) 0.0040(8) -0.0086(8) 0.0091(9)
O27B 0.0821(13) 0.0343(10) 0.0330(10) -0.0041(8) -0.0055(8) 0.0085(9)
C21 0.0333(13) 0.0295(12) 0.0310(13) -0.0019(10) -0.0025(10) -0.0006(10)
C22 0.0392(14) 0.0272(12) 0.0351(14) -0.0063(10) -0.0019(11) 0.0041(10)
C23 0.0437(15) 0.0279(13) 0.0360(15) 0.0013(11) -0.0089(11) 0.0064(11)
C24 0.0428(15) 0.0305(13) 0.0321(14) -0.0009(10) -0.0067(11) 0.0026(11)
C25 0.0551(16) 0.0305(13) 0.0369(15) -0.0072(11) 0.0003(12) 0.0102(12)
C26 0.0518(16) 0.0284(13) 0.0322(14) 0.0012(10) -0.0051(11) 0.0090(11)
C27 0.0401(15) 0.0350(14) 0.0350(14) -0.0014(11) -0.0033(11) 0.0003(11)
O91 0.0853(14) 0.0455(11) 0.0474(11) -0.0098(8) 0.0081(9) -0.0015(10)
O93 0.0595(11) 0.0398(10) 0.0481(11) -0.0073(8) -0.0047(8) 0.0035(8)
O90 0.0869(14) 0.0453(10) 0.0464(11) 0.0046(8) -0.0224(9) -0.0031(10)
O92 0.0592(11) 0.0393(10) 0.0475(11) 0.0012(8) -0.0070(8) 0.0051(8)

loop_
_atom_type_symbol
_atom_type_description
_atom_type_scat_dispersion_real
_atom_type_scat_dispersion_imag
_atom_type_scat_source
C C 0.0033 0.0016 'International Tables Vol C Tables 4.2.6.8 and 6.1.1.4'
H H 0.0000 0.0000 'International Tables Vol C Tables 4.2.6.8 and 6.1.1.4'
N N 0.0061 0.0033 'International Tables Vol C Tables 4.2.6.8 and 6.1.1.4'
O O 0.0106 0.0060 'International Tables Vol C Tables 4.2.6.8 and 6.1.1.4'

loop_
_geom_angle_atom_site_label_1
_geom_angle_atom_site_label_2
_geom_angle_atom_site_label_3
_geom_angle
_geom_angle_site_symmetry_1
_geom_angle_site_symmetry_3
_geom_angle_publ_flag
C31 N31 H31B 120.1 . . ?
C31 N31 H31A 119.9 . . ?
H31B N31 H31A 120.0 . . ?
C31 N32 C33 115.76(18) . . ?
C33 N33 H34B 120.0 . . ?
C33 N33 H33B 120.0 . . ?
H34B N33 H33B 120.0 . . ?
C35 N34 C33 115.31(18) . . ?
C35 N35 H45A 120.0 . . ?
C35 N35 H45B 120.0 . . ?
H45A N35 H45B 120.0 . . ?
C35 N36 C31 118.82(18) . . ?
C35 N36 H36 116.8 . . ?
C31 N36 H36 124.2 . . ?
N32 C31 N31 121.7(2) . . ?
N32 C31 N36 122.01(19) . . ?
N31 C31 N36 116.3(2) . . ?
N33 C33 N32 116.77(19) . . ?
N33 C33 N34 117.29(19) . . ?
N32 C33 N34 125.95(19) . . ?
N35 C35 N34 120.90(19) . . ?
N35 C35 N36 117.0(2) . . ?
N34 C35 N36 122.15(19) . . ?
C41 N41 H41B 120.0 . . ?
C41 N41 H41A 120.0 . . ?
H41B N41 H41A 120.0 . . ?
C41 N42 C43 115.49(18) . . ?
C43 N43 H43B 120.1 . . ?
C43 N43 H43A 120.0 . . ?
H43B N43 H43A 120.0 . . ?
C45 N44 C43 115.91(18) . . ?
C45 N45 H26A 119.9 . . ?
C45 N45 H26B 120.1 . . ?
H26A N45 H26B 120.0 . . ?
C41 N46 C45 118.97(18) . . ?
C41 N46 H46 116.9 . . ?
C45 N46 H46 124.1 . . ?
N41 C41 N42 121.0(2) . . ?
N41 C41 N46 116.8(2) . . ?
N42 C41 N46 122.21(19) . . ?
N43 C43 N44 116.70(19) . . ?
N43 C43 N42 117.51(19) . . ?
N44 C43 N42 125.78(19) . . ?
N45 C45 N44 121.4(2) . . ?
N45 C45 N46 116.9(2) . . ?
N44 C45 N46 121.63(19) . . ?
C14 O14 H14 108.9 . . ?
C12 C11 C16 117.8(2) . . ?
C12 C11 C17 120.20(19) . . ?
C16 C11 C17 122.05(19) . . ?
C13 C12 C11 121.4(2) . . ?
C13 C12 H12 119.3 . . ?
C11 C12 H12 119.3 . . ?
C12 C13 C14 120.0(2) . . ?
C12 C13 H13 120.0 . . ?
C14 C13 H13 120.0 . . ?
O14 C14 C15 123.2(2) . . ?
O14 C14 C13 117.3(2) . . ?
C15 C14 C13 119.5(2) . . ?
C16 C15 C14 120.2(2) . . ?
C16 C15 H15 119.9 . . ?
C14 C15 H15 119.9 . . ?
C15 C16 C11 121.2(2) . . ?
C15 C16 H16 119.4 . . ?
C11 C16 H16 119.4 . . ?
O17A C17 O17B 122.8(2) . . ?
O17A C17 C11 118.66(19) . . ?
O17B C17 C11 118.5(2) . . ?
C24 O24 H24 114.5 . . ?
C22 C21 C26 117.6(2) . . ?
C22 C21 C27 121.94(19) . . ?
C26 C21 C27 120.4(2) . . ?
C23 C22 C21 121.3(2) . . ?
C23 C22 H22 119.3 . . ?
C21 C22 H22 119.3 . . ?
C22 C23 C24 120.2(2) . . ?
C22 C23 H23 119.9 . . ?
C24 C23 H23 119.9 . . ?
O24 C24 C23 123.2(2) . . ?
O24 C24 C25 117.53(19) . . ?
C23 C24 C25 119.3(2) . . ?
C26 C25 C24 120.3(2) . . ?
C26 C25 H25 119.8 . . ?
C24 C25 H25 119.8 . . ?
C25 C26 C21 121.2(2) . . ?
C25 C26 H26 119.4 . . ?
C21 C26 H26 119.4 . . ?
O27B C27 O27A 122.3(2) . . ?
O27B C27 C21 119.1(2) . . ?
O27A C27 C21 118.60(19) . . ?
H91A O91 H91B 107.7 . . ?
H93B O93 H93A 109.7 . . ?
H92A O90 H90A 99.8 . . ?
H92B O92 H0AA 107.1 . . ?

loop_
_geom_bond_atom_site_label_1
_geom_bond_atom_site_label_2
_geom_bond_distance
_geom_bond_site_symmetry_2
_geom_bond_publ_flag
N31 C31 1.320(3) . ?
N31 H31B 0.8600 . ?
N31 H31A 0.8599 . ?
N32 C31 1.317(3) . ?
N32 C33 1.353(3) . ?
N33 C33 1.311(3) . ?
N33 H34B 0.8600 . ?
N33 H33B 0.8601 . ?
N34 C35 1.325(3) . ?
N34 C33 1.355(3) . ?
N35 C35 1.317(2) . ?
N35 H45A 0.8601 . ?
N35 H45B 0.8600 . ?
N36 C35 1.359(3) . ?
N36 C31 1.363(3) . ?
N36 H36 1.0469 . ?
N41 C41 1.316(3) . ?
N41 H41B 0.8601 . ?
N41 H41A 0.8599 . ?
N42 C41 1.321(3) . ?
N42 C43 1.358(3) . ?
N43 C43 1.313(3) . ?
N43 H43B 0.8601 . ?
N43 H43A 0.8601 . ?
N44 C45 1.324(3) . ?
N44 C43 1.353(3) . ?
N45 C45 1.314(3) . ?
N45 H26A 0.8601 . ?
N45 H26B 0.8600 . ?
N46 C41 1.360(3) . ?
N46 C45 1.366(3) . ?
N46 H46 1.0203 . ?
O14 C14 1.358(2) . ?
O14 H14 0.8973 . ?
O17A C17 1.261(3) . ?
O17B C17 1.265(2) . ?
C11 C12 1.387(3) . ?
C11 C16 1.392(3) . ?
C11 C17 1.488(3) . ?
C12 C13 1.372(3) . ?
C12 H12 0.9300 . ?
C13 C14 1.383(3) . ?
C13 H13 0.9300 . ?
C14 C15 1.382(3) . ?
C15 C16 1.368(3) . ?
C15 H15 0.9300 . ?
C16 H16 0.9300 . ?
O24 C24 1.357(2) . ?
O24 H24 0.8743 . ?
O27A C27 1.273(2) . ?
O27B C27 1.256(3) . ?
C21 C22 1.391(3) . ?
C21 C26 1.395(3) . ?
C21 C27 1.479(3) . ?
C22 C23 1.366(3) . ?
C22 H22 0.9300 . ?
C23 C24 1.381(3) . ?
C23 H23 0.9300 . ?
C24 C25 1.385(3) . ?
C25 C26 1.363(3) . ?
C25 H25 0.9300 . ?
C26 H26 0.9300 . ?
O91 H91A 0.9548 . ?
O91 H91B 0.7620 . ?
O93 H93B 0.8408 . ?
O93 H93A 0.8678 . ?
O90 H92A 0.8459 . ?
O90 H90A 0.8811 . ?
O92 H92B 0.8980 . ?
O92 H0AA 0.8507 . ?
